data_7006841
loop_
_publ_author_name
'Gehrhus, Barbara'
'Hitchcock, Peter B.'
'Pongtavornpinyo, Ruti'
'Zhang, Lihong'

_publ_section_title
;
 Insights into the making of a stable silylene.
;
_journal_issue 15
_journal_name_full 'Dalton transactions (Cambridge, England : 2003)'
_journal_page_first 1847
_journal_page_last 1857
_journal_paper_doi 10.1039/b514666f
_journal_year 2006
_chemical_compound_source 'synthesis as described'
_chemical_formula_moiety 'C56 H100 K2 N4 O6 Si2'
_chemical_formula_sum 'C56 H100 K2 N4 O6 Si2'
_chemical_formula_weight 1059.78
_chemical_name_common ((K(thf)3Si(NCH2tBu)2C6H4)2)
_chemical_name_systematic
;
?
;
_space_group_IT_number 19
_symmetry_cell_setting orthorhombic
_symmetry_Int_Tables_number 19
_symmetry_space_group_name_Hall 'P 2ac 2ab'
_symmetry_space_group_name_H-M 'P 21 21 21'
_atom_sites_solution_hydrogens geom
_atom_sites_solution_primary direct
_atom_sites_solution_secondary difmap
_audit_conform_dict_location ftp://ftp.iucr.org/pub/cif_core.dic
_audit_conform_dict_name cif_core.dic
_audit_conform_dict_version 2.2
_audit_creation_date 2003-02-17T09:05:19-00:00
_audit_creation_method 'WinGX routine CIF_UPDATE'
_cell_angle_alpha 90
_cell_angle_beta 90
_cell_angle_gamma 90
_cell_formula_units_Z 4
_cell_length_a 15.0808(2)
_cell_length_b 20.3241(2)
_cell_length_c 20.7401(2)
_cell_measurement_reflns_used 51094
_cell_measurement_temperature 173(2)
_cell_measurement_theta_max 25.028
_cell_measurement_theta_min 3.705
_cell_measurement_wavelength 0.71073
_cell_volume 6356.92(12)
_computing_cell_refinement 'HKL Scalepack (Otwinowski & Minor 1997)'
_computing_data_collection 'Collect (Nonius BV, 1997-2000)'
_computing_data_reduction 'HKL Denzo and Scalepack (Otwinowski & Minor 1997)'
_computing_molecular_graphics 'Ortep-3 for Windows (Farrugia, 1997)'
_computing_publication_material 'WinGX publication routines (Farrugia, 1999)'
_computing_structure_refinement 'SHELXL-97 (Sheldrick, 1997)'
_computing_structure_solution 'SHELXS-97 (Sheldrick, 1997)'
_diffrn_ambient_temperature 173(2)
_diffrn_measured_fraction_theta_full 0.99
_diffrn_measured_fraction_theta_max 0.99
_diffrn_measurement_device '95mm CCD camera on \k-goniostat'
_diffrn_measurement_device_type KappaCCD
_diffrn_measurement_method CCD
_diffrn_radiation_monochromator graphite
_diffrn_radiation_probe x-ray
_diffrn_radiation_type MoK\a
_diffrn_radiation_wavelength 0.71073
_diffrn_reflns_av_R_equivalents 0.0505
_diffrn_reflns_av_unetI/netI 0.0313
_diffrn_reflns_limit_h_max 17
_diffrn_reflns_limit_h_min -17
_diffrn_reflns_limit_k_max 22
_diffrn_reflns_limit_k_min -24
_diffrn_reflns_limit_l_max 24
_diffrn_reflns_limit_l_min -24
_diffrn_reflns_number 67088
_diffrn_reflns_theta_full 25.02
_diffrn_reflns_theta_max 25.02
_diffrn_reflns_theta_min 3.81
_exptl_absorpt_coefficient_mu 0.233
_exptl_absorpt_correction_type none
_exptl_crystal_colour black
_exptl_crystal_density_diffrn 1.107
_exptl_crystal_density_method 'not measured'
_exptl_crystal_description prism
_exptl_crystal_F_000 2312
_exptl_crystal_size_max 0.3
_exptl_crystal_size_mid 0.3
_exptl_crystal_size_min 0.3
_refine_diff_density_max 0.389
_refine_diff_density_min -0.261
_refine_diff_density_rms 0.04
_refine_ls_abs_structure_details 'Flack H D (1983), Acta Cryst. A39, 876-881'
_refine_ls_abs_structure_Flack 0.40(5)
_refine_ls_extinction_method none
_refine_ls_goodness_of_fit_ref 1.047
_refine_ls_hydrogen_treatment riding
_refine_ls_matrix_type full
_refine_ls_number_parameters 625
_refine_ls_number_reflns 11102
_refine_ls_number_restraints 0
_refine_ls_restrained_S_all 1.047
_refine_ls_R_factor_all 0.0634
_refine_ls_R_factor_gt 0.0503
_refine_ls_shift/su_max 0.001
_refine_ls_shift/su_mean 0
_refine_ls_structure_factor_coef Fsqd
_refine_ls_weighting_details 'calc w=1/[\s^2^(Fo^2^)+(0.0683P)^2^+2.7924P] where P=(Fo^2^+2Fc^2^)/3'
_refine_ls_weighting_scheme calc
_refine_ls_wR_factor_gt 0.1248
_refine_ls_wR_factor_ref 0.1342
_reflns_number_gt 9491
_reflns_number_total 11102
_reflns_threshold_expression >2sigma(I)
_cod_data_source_file b514666f.txt
_cod_data_source_block (11)-feb1803
_cod_original_cell_volume 6356.9(8)
_cod_original_sg_symbol_H-M P2(1)2(1)2(1)
_cod_database_code 7006841

loop_
_symmetry_equiv_pos_as_xyz
'x, y, z'
'-x+1/2, -y, z+1/2'
'x+1/2, -y+1/2, -z'
'-x, y+1/2, -z+1/2'

loop_
_atom_site_label
_atom_site_type_symbol
_atom_site_fract_x
_atom_site_fract_y
_atom_site_fract_z
_atom_site_U_iso_or_equiv
_atom_site_adp_type
_atom_site_occupancy
_atom_site_symmetry_multiplicity
_atom_site_calc_flag
_atom_site_refinement_flags
_atom_site_disorder_assembly
_atom_site_disorder_group
K1 K 0.49940(5) 0.64139(3) 0.63783(3) 0.04623(17) Uani 1 1 d . . .
K2 K 0.50484(5) 0.36697(3) 0.38333(3) 0.04787(17) Uani 1 1 d . . .
Si1 Si 0.43279(6) 0.54152(4) 0.51482(4) 0.03899(19) Uani 1 1 d . A 1
Si2 Si 0.56502(6) 0.46727(4) 0.50700(4) 0.03908(19) Uani 1 1 d . A 1
N1 N 0.41018(16) 0.55206(12) 0.42808(11) 0.0388(6) Uani 1 1 d . A 1
N2 N 0.34381(16) 0.47973(12) 0.50994(11) 0.0389(5) Uani 1 1 d . A 1
N3 N 0.65567(16) 0.52770(12) 0.51012(11) 0.0392(5) Uani 1 1 d . A 1
N4 N 0.58811(16) 0.45764(12) 0.59365(11) 0.0389(5) Uani 1 1 d . A 1
C1 C 0.3734(2) 0.49682(15) 0.40100(15) 0.0418(7) Uani 1 1 d . A 1
C2 C 0.3355(2) 0.45416(15) 0.44873(15) 0.0417(7) Uani 1 1 d . A 1
C3 C 0.2968(2) 0.39467(17) 0.42919(17) 0.0509(8) Uani 1 1 d . A 1
H3 H 0.2713 0.366 0.4602 0.061 Uiso 1 1 calc R A 1
C4 C 0.2958(2) 0.37776(19) 0.36385(18) 0.0587(9) Uani 1 1 d . A 1
H4 H 0.2704 0.3371 0.351 0.07 Uiso 1 1 calc R A 1
C5 C 0.3308(2) 0.41875(19) 0.31821(18) 0.0578(9) Uani 1 1 d . A 1
H5 H 0.3285 0.4067 0.274 0.069 Uiso 1 1 calc R A 1
C6 C 0.3698(2) 0.47840(17) 0.33629(16) 0.0490(8) Uani 1 1 d . A 1
H6 H 0.3941 0.5065 0.3043 0.059 Uiso 1 1 calc R A 1
C7 C 0.4563(2) 0.60074(16) 0.38924(15) 0.0474(8) Uani 1 1 d . A 1
H7A H 0.4779 0.5791 0.3495 0.057 Uiso 1 1 calc R A 1
H7B H 0.5089 0.6161 0.4135 0.057 Uiso 1 1 calc R A 1
C8 C 0.4002(2) 0.66160(18) 0.36976(18) 0.0566(9) Uani 1 1 d . A 1
C9 C 0.3223(3) 0.64126(19) 0.32705(19) 0.0642(10) Uani 1 1 d . A 1
H9A H 0.2844 0.6102 0.3505 0.096 Uiso 1 1 calc R A 1
H9B H 0.3448 0.6202 0.2878 0.096 Uiso 1 1 calc R A 1
H9C H 0.2877 0.6803 0.3154 0.096 Uiso 1 1 calc R A 1
C10 C 0.4603(3) 0.7082(2) 0.3333(3) 0.0950(16) Uani 1 1 d . A 1
H10A H 0.4829 0.6863 0.2946 0.143 Uiso 1 1 calc R A 1
H10B H 0.5102 0.721 0.3609 0.143 Uiso 1 1 calc R A 1
H10C H 0.4268 0.7476 0.3209 0.143 Uiso 1 1 calc R A 1
C11 C 0.3643(3) 0.6952(2) 0.4300(2) 0.0773(12) Uani 1 1 d . A 1
H11A H 0.3254 0.6647 0.4533 0.116 Uiso 1 1 calc R A 1
H11B H 0.3307 0.7344 0.4176 0.116 Uiso 1 1 calc R A 1
H11C H 0.4138 0.7079 0.458 0.116 Uiso 1 1 calc R A 1
C12 C 0.3045(2) 0.44786(15) 0.56532(14) 0.0421(7) Uani 1 1 d . A 1
H12A H 0.3448 0.4537 0.6026 0.05 Uiso 1 1 calc R A 1
H12B H 0.3006 0.4001 0.5564 0.05 Uiso 1 1 calc R A 1
C13 C 0.2114(2) 0.47274(16) 0.58474(15) 0.0462(7) Uani 1 1 d . A 1
C14 C 0.1460(2) 0.4630(2) 0.53002(17) 0.0596(9) Uani 1 1 d . A 1
H14A H 0.1424 0.4161 0.5193 0.089 Uiso 1 1 calc R A 1
H14B H 0.166 0.4877 0.4921 0.089 Uiso 1 1 calc R A 1
H14C H 0.0874 0.4789 0.5433 0.089 Uiso 1 1 calc R A 1
C15 C 0.1817(3) 0.4346(2) 0.64420(19) 0.0688(11) Uani 1 1 d . A 1
H15A H 0.2237 0.4422 0.6795 0.103 Uiso 1 1 calc R A 1
H15B H 0.1796 0.3875 0.6341 0.103 Uiso 1 1 calc R A 1
H15C H 0.1226 0.4496 0.6573 0.103 Uiso 1 1 calc R A 1
C16 C 0.2160(3) 0.54597(17) 0.60023(18) 0.0584(9) Uani 1 1 d . A 1
H16A H 0.257 0.5531 0.6362 0.088 Uiso 1 1 calc R A 1
H16B H 0.1569 0.5619 0.6122 0.088 Uiso 1 1 calc R A 1
H16C H 0.2371 0.5701 0.5623 0.088 Uiso 1 1 calc R A 1
C17 C 0.66649(19) 0.55407(15) 0.57114(14) 0.0382(7) Uani 1 1 d . A 1
C18 C 0.62850(19) 0.51258(14) 0.61983(14) 0.0385(7) Uani 1 1 d . A 1
C19 C 0.6346(2) 0.53172(16) 0.68401(14) 0.0460(7) Uani 1 1 d . A 1
H19 H 0.6104 0.5044 0.7168 0.055 Uiso 1 1 calc R A 1
C20 C 0.6762(2) 0.59102(17) 0.70075(17) 0.0529(9) Uani 1 1 d . A 1
H20 H 0.68 0.6034 0.7448 0.063 Uiso 1 1 calc R A 1
C21 C 0.7112(2) 0.63118(17) 0.65444(17) 0.0544(8) Uani 1 1 d . A 1
H21 H 0.7383 0.6716 0.6664 0.065 Uiso 1 1 calc R A 1
C22 C 0.7071(2) 0.61266(15) 0.58895(16) 0.0469(7) Uani 1 1 d . A 1
H22 H 0.7322 0.6404 0.5569 0.056 Uiso 1 1 calc R A 1
C23 C 0.6945(2) 0.55799(16) 0.45332(15) 0.0452(7) Uani 1 1 d . A 1
H23A H 0.7009 0.6058 0.4612 0.054 Uiso 1 1 calc R A 1
H23B H 0.6533 0.5523 0.4166 0.054 Uiso 1 1 calc R A 1
C24 C 0.7865(2) 0.52968(17) 0.43401(15) 0.0515(8) Uani 1 1 d . A 1
C25 C 0.8153(3) 0.5643(2) 0.37187(19) 0.0755(12) Uani 1 1 d . A 1
H25A H 0.8206 0.6116 0.3798 0.113 Uiso 1 1 calc R A 1
H25B H 0.771 0.5565 0.3382 0.113 Uiso 1 1 calc R A 1
H25C H 0.8727 0.5468 0.3579 0.113 Uiso 1 1 calc R A 1
C26 C 0.7788(3) 0.45633(18) 0.42142(19) 0.0630(9) Uani 1 1 d . A 1
H26A H 0.7595 0.434 0.4609 0.095 Uiso 1 1 calc R A 1
H26B H 0.8366 0.439 0.4081 0.095 Uiso 1 1 calc R A 1
H26C H 0.7352 0.4486 0.3872 0.095 Uiso 1 1 calc R A 1
C27 C 0.8546(2) 0.5414(2) 0.48765(19) 0.0700(11) Uani 1 1 d . A 1
H27A H 0.8603 0.5887 0.4956 0.105 Uiso 1 1 calc R A 1
H27B H 0.9122 0.5235 0.4744 0.105 Uiso 1 1 calc R A 1
H27C H 0.835 0.5193 0.5272 0.105 Uiso 1 1 calc R A 1
C28 C 0.5388(2) 0.41218(16) 0.63385(15) 0.0449(7) Uani 1 1 d . A 1
H28A H 0.4843 0.3993 0.6104 0.054 Uiso 1 1 calc R A 1
H28B H 0.5201 0.4358 0.6733 0.054 Uiso 1 1 calc R A 1
C29 C 0.5871(2) 0.34955(16) 0.65426(17) 0.0542(8) Uani 1 1 d . A 1
C30 C 0.6072(4) 0.30865(19) 0.5963(2) 0.0842(14) Uani 1 1 d . A 1
H30A H 0.5518 0.2972 0.5743 0.126 Uiso 1 1 calc R A 1
H30B H 0.6377 0.2683 0.6097 0.126 Uiso 1 1 calc R A 1
H30C H 0.6454 0.3336 0.5668 0.126 Uiso 1 1 calc R A 1
C31 C 0.5257(3) 0.3120(2) 0.7000(3) 0.0933(16) Uani 1 1 d . A 1
H31A H 0.4707 0.3007 0.6774 0.14 Uiso 1 1 calc R A 1
H31B H 0.512 0.3395 0.7374 0.14 Uiso 1 1 calc R A 1
H31C H 0.5551 0.2715 0.7143 0.14 Uiso 1 1 calc R A 1
C32 C 0.6730(3) 0.36639(19) 0.6891(2) 0.0715(12) Uani 1 1 d . A 1
H32A H 0.703 0.3257 0.702 0.107 Uiso 1 1 calc R A 1
H32B H 0.6596 0.3927 0.7275 0.107 Uiso 1 1 calc R A 1
H32C H 0.7116 0.3916 0.6602 0.107 Uiso 1 1 calc R A 1
O1 O 0.5555(3) 0.75838(13) 0.59150(16) 0.0912(10) Uani 1 1 d . A 1
C33 C 0.5908(4) 0.7596(2) 0.5280(2) 0.0919(15) Uani 1 1 d . A 1
H33A H 0.5644 0.7247 0.5008 0.11 Uiso 1 1 calc R A 1
H33B H 0.6561 0.7544 0.5284 0.11 Uiso 1 1 calc R A 1
C34 C 0.5649(5) 0.8258(3) 0.5051(3) 0.1139(19) Uani 1 1 d . A 1
H34A H 0.6028 0.8402 0.4688 0.137 Uiso 1 1 calc R A 1
H34B H 0.5021 0.8266 0.4912 0.137 Uiso 1 1 calc R A 1
C35 C 0.5786(4) 0.8676(2) 0.5622(3) 0.1049(17) Uani 1 1 d . A 1
H35A H 0.5386 0.9063 0.5616 0.126 Uiso 1 1 calc R A 1
H35B H 0.6408 0.8829 0.5651 0.126 Uiso 1 1 calc R A 1
C36 C 0.5561(5) 0.8219(3) 0.6166(3) 0.1061(17) Uani 1 1 d . A 1
H36A H 0.6009 0.8256 0.6514 0.127 Uiso 1 1 calc R A 1
H36B H 0.4972 0.833 0.6347 0.127 Uiso 1 1 calc R A 1
O2 O 0.3505(2) 0.71745(16) 0.65980(15) 0.0821(9) Uani 1 1 d . A 1
C37 C 0.3006(4) 0.7344(2) 0.6033(2) 0.0989(17) Uani 1 1 d . A 1
H37A H 0.2982 0.6967 0.5731 0.119 Uiso 1 1 calc R A 1
H37B H 0.328 0.7723 0.5809 0.119 Uiso 1 1 calc R A 1
C38 C 0.2100(5) 0.7515(4) 0.6263(3) 0.132(3) Uani 1 1 d . A 1
H38A H 0.1987 0.7991 0.6201 0.159 Uiso 1 1 calc R A 1
H38B H 0.1649 0.7266 0.6017 0.159 Uiso 1 1 calc R A 1
C39 C 0.2053(3) 0.7356(3) 0.6909(2) 0.0938(16) Uani 1 1 d . A 1
H39A H 0.1543 0.7061 0.6989 0.113 Uiso 1 1 calc R A 1
H39B H 0.1974 0.7759 0.7171 0.113 Uiso 1 1 calc R A 1
C40 C 0.2893(3) 0.7023(2) 0.70868(19) 0.0721(11) Uani 1 1 d . A 1
H40A H 0.3108 0.7183 0.7509 0.086 Uiso 1 1 calc R A 1
H40B H 0.2803 0.6541 0.7115 0.086 Uiso 1 1 calc R A 1
O3 O 0.4428(2) 0.59668(16) 0.75671(12) 0.0759(8) Uani 1 1 d . A 1
C41 C 0.3923(3) 0.5372(3) 0.7540(2) 0.0870(14) Uani 1 1 d . A 1
H41A H 0.4114 0.5099 0.717 0.104 Uiso 1 1 calc R A 1
H41B H 0.3283 0.5471 0.7492 0.104 Uiso 1 1 calc R A 1
C42 C 0.4090(4) 0.5026(4) 0.8151(4) 0.153(4) Uani 1 1 d . A 1
H42A H 0.3542 0.4813 0.831 0.184 Uiso 1 1 calc R A 1
H42B H 0.4553 0.4685 0.8095 0.184 Uiso 1 1 calc R A 1
C43 C 0.4383(5) 0.5528(4) 0.8592(3) 0.138(3) Uani 1 1 d . A 1
H43A H 0.4833 0.5351 0.8893 0.166 Uiso 1 1 calc R A 1
H43B H 0.3878 0.5701 0.8846 0.166 Uiso 1 1 calc R A 1
C44 C 0.4765(5) 0.6046(3) 0.8191(2) 0.1092(19) Uani 1 1 d . A 1
H44A H 0.4602 0.6484 0.8362 0.131 Uiso 1 1 calc R A 1
H44B H 0.542 0.601 0.8186 0.131 Uiso 1 1 calc R A 1
O4 O 0.4471(4) 0.24311(17) 0.4007(2) 0.1312(16) Uani 1 1 d . A 1
C45 C 0.4101(9) 0.2354(6) 0.4608(6) 0.114(4) Uiso 0.552(8) 1 d P A 1
H45A H 0.3452 0.2426 0.46 0.137 Uiso 0.552(8) 1 calc PR A 1
H45B H 0.4375 0.2652 0.4928 0.137 Uiso 0.552(8) 1 calc PR A 1
C46 C 0.4339(6) 0.1610(4) 0.4747(4) 0.160(3) Uiso 0.552(8) 1 d P A 1
H46A H 0.4949 0.1563 0.4917 0.192 Uiso 0.552(8) 1 calc PR A 1
H46B H 0.3915 0.1408 0.5053 0.192 Uiso 0.552(8) 1 calc PR A 1
C47 C 0.4261(7) 0.1343(5) 0.4142(4) 0.091(3) Uiso 0.552(8) 1 d P A 1
H47A H 0.3657 0.1163 0.4081 0.11 Uiso 0.552(8) 1 calc PR A 1
H47B H 0.4692 0.0979 0.4089 0.11 Uiso 0.552(8) 1 calc PR A 1
C48 C 0.4437(8) 0.1867(5) 0.3657(5) 0.091(3) Uiso 0.552(8) 1 d P A 1
H48A H 0.5007 0.1788 0.3433 0.11 Uiso 0.552(8) 1 calc PR A 1
H48B H 0.3956 0.1886 0.3333 0.11 Uiso 0.552(8) 1 calc PR A 1
O5 O 0.6559(2) 0.29341(19) 0.36777(14) 0.0903(10) Uani 1 1 d . A 1
C49 C 0.7174(3) 0.2748(2) 0.4165(2) 0.0795(12) Uani 1 1 d . A 1
H49A H 0.6995 0.2328 0.4368 0.095 Uiso 1 1 calc R A 1
H49B H 0.7213 0.3091 0.4503 0.095 Uiso 1 1 calc R A 1
C50 C 0.8032(3) 0.2675(3) 0.3827(2) 0.0949(16) Uani 1 1 d . A 1
H50A H 0.8392 0.2323 0.4027 0.114 Uiso 1 1 calc R A 1
H50B H 0.8372 0.3092 0.384 0.114 Uiso 1 1 calc R A 1
C51 C 0.7795(3) 0.2501(2) 0.3150(2) 0.0719(11) Uani 1 1 d . A 1
H51A H 0.8183 0.2733 0.2839 0.086 Uiso 1 1 calc R A 1
H51B H 0.7845 0.2021 0.3077 0.086 Uiso 1 1 calc R A 1
C52 C 0.6868(3) 0.2721(3) 0.3088(2) 0.0784(12) Uani 1 1 d . A 1
H52A H 0.6831 0.3084 0.2771 0.094 Uiso 1 1 calc R A 1
H52B H 0.6496 0.2354 0.2931 0.094 Uiso 1 1 calc R A 1
O6 O 0.5620(2) 0.41093(16) 0.26369(13) 0.0791(8) Uani 1 1 d . A 1
C53 C 0.5281(5) 0.4070(3) 0.1995(2) 0.111(2) Uani 1 1 d . A 1
H53A H 0.463 0.413 0.1989 0.134 Uiso 1 1 calc R A 1
H53B H 0.5428 0.3642 0.1795 0.134 Uiso 1 1 calc R A 1
C54 C 0.5746(5) 0.4633(4) 0.1646(3) 0.153(4) Uani 1 1 d . A 1
H54A H 0.6291 0.4477 0.1429 0.183 Uiso 1 1 calc R A 1
H54B H 0.535 0.4836 0.1321 0.183 Uiso 1 1 calc R A 1
C55 C 0.5954(5) 0.5090(5) 0.2147(4) 0.161(4) Uani 1 1 d . A 1
H55A H 0.545 0.5391 0.2226 0.193 Uiso 1 1 calc R A 1
H55B H 0.6482 0.5354 0.2032 0.193 Uiso 1 1 calc R A 1
C56 C 0.6125(3) 0.4693(3) 0.2704(3) 0.0963(16) Uani 1 1 d . A 1
H56A H 0.6764 0.4586 0.2733 0.116 Uiso 1 1 calc R A 1
H56B H 0.5949 0.493 0.3101 0.116 Uiso 1 1 calc R A 1
C45A C 0.4966(11) 0.2038(7) 0.4507(7) 0.122(5) Uiso 0.448(8) 1 d P A 2
H45C H 0.5466 0.1795 0.431 0.146 Uiso 0.448(8) 1 calc PR A 2
H45D H 0.5198 0.2327 0.4852 0.146 Uiso 0.448(8) 1 calc PR A 2
C46A C 0.4339(6) 0.1610(4) 0.4747(4) 0.160(3) Uiso 0.448(8) 1 d P A 2
H46C H 0.4109 0.1786 0.5159 0.192 Uiso 0.448(8) 1 calc PR A 2
H46D H 0.4625 0.1182 0.4838 0.192 Uiso 0.448(8) 1 calc PR A 2
C47A C 0.3587(9) 0.1503(6) 0.4301(6) 0.097(4) Uiso 0.448(8) 1 d P A 2
H47C H 0.3611 0.1062 0.41 0.116 Uiso 0.448(8) 1 calc PR A 2
H47D H 0.301 0.156 0.4521 0.116 Uiso 0.448(8) 1 calc PR A 2
C48A C 0.3748(15) 0.2021(10) 0.3834(9) 0.155(7) Uiso 0.450(8) 1 d P A 2
H48C H 0.3869 0.182 0.3408 0.186 Uiso 0.450(8) 1 calc PR A 2
H48D H 0.3207 0.2294 0.3793 0.186 Uiso 0.450(8) 1 calc PR A 2

loop_
_atom_site_aniso_label
_atom_site_aniso_U_11
_atom_site_aniso_U_22
_atom_site_aniso_U_33
_atom_site_aniso_U_23
_atom_site_aniso_U_13
_atom_site_aniso_U_12
K1 0.0479(4) 0.0457(3) 0.0450(3) 0.0026(3) 0.0029(3) 0.0033(3)
K2 0.0487(4) 0.0460(4) 0.0489(4) -0.0027(3) -0.0010(3) 0.0061(3)
Si1 0.0385(4) 0.0434(4) 0.0351(4) 0.0017(3) -0.0045(3) -0.0003(4)
Si2 0.0368(4) 0.0442(4) 0.0362(4) 0.0002(3) -0.0038(3) -0.0009(4)
N1 0.0402(14) 0.0408(13) 0.0356(13) 0.0056(10) -0.0048(10) 0.0001(11)
N2 0.0365(14) 0.0432(13) 0.0369(13) 0.0010(11) -0.0009(10) 0.0007(11)
N3 0.0382(14) 0.0453(14) 0.0340(13) 0.0026(11) 0.0003(10) -0.0043(11)
N4 0.0390(14) 0.0407(13) 0.0369(13) 0.0045(11) -0.0033(10) -0.0007(11)
C1 0.0336(16) 0.0497(17) 0.0421(18) 0.0003(13) -0.0094(13) 0.0083(13)
C2 0.0327(16) 0.0465(17) 0.0458(17) -0.0068(14) -0.0047(12) 0.0047(13)
C3 0.0400(18) 0.0533(19) 0.059(2) -0.0078(15) 0.0005(15) -0.0043(15)
C4 0.0403(19) 0.061(2) 0.075(2) -0.0262(19) -0.0088(17) 0.0019(16)
C5 0.050(2) 0.073(2) 0.050(2) -0.0200(18) -0.0088(16) 0.0120(18)
C6 0.0439(19) 0.060(2) 0.0430(17) -0.0049(15) -0.0033(14) 0.0134(15)
C7 0.0450(19) 0.0557(19) 0.0414(16) 0.0103(14) -0.0036(13) -0.0030(15)
C8 0.056(2) 0.056(2) 0.059(2) 0.0224(17) -0.0148(17) -0.0041(16)
C9 0.065(2) 0.064(2) 0.064(2) 0.0133(19) -0.0221(18) 0.0038(19)
C10 0.094(3) 0.088(3) 0.104(3) 0.049(3) -0.027(3) -0.034(3)
C11 0.096(3) 0.059(2) 0.076(3) -0.003(2) -0.021(2) 0.019(2)
C12 0.0378(17) 0.0427(16) 0.0457(17) 0.0073(13) -0.0004(12) 0.0018(13)
C13 0.0389(17) 0.0559(19) 0.0437(16) 0.0097(14) 0.0045(13) -0.0016(15)
C14 0.0350(18) 0.081(3) 0.063(2) -0.0016(19) -0.0008(15) 0.0033(18)
C15 0.065(3) 0.081(3) 0.061(2) 0.020(2) 0.0202(18) 0.003(2)
C16 0.056(2) 0.056(2) 0.064(2) -0.0010(17) 0.0082(17) 0.0091(17)
C17 0.0294(15) 0.0425(16) 0.0425(16) 0.0023(13) -0.0032(12) 0.0032(12)
C18 0.0331(16) 0.0422(15) 0.0402(17) -0.0005(12) -0.0058(12) 0.0074(12)
C19 0.0487(18) 0.0515(18) 0.0379(16) 0.0027(14) -0.0059(13) 0.0069(15)
C20 0.051(2) 0.059(2) 0.0488(19) -0.0141(16) -0.0103(15) 0.0077(16)
C21 0.048(2) 0.0513(19) 0.064(2) -0.0135(17) -0.0071(16) -0.0013(16)
C22 0.0446(18) 0.0429(17) 0.0530(18) -0.0027(14) -0.0004(14) 0.0026(15)
C23 0.0468(19) 0.0463(17) 0.0425(17) 0.0078(14) 0.0054(13) 0.0026(14)
C24 0.047(2) 0.060(2) 0.0479(18) 0.0027(15) 0.0109(14) -0.0008(16)
C25 0.079(3) 0.084(3) 0.064(2) 0.003(2) 0.032(2) -0.010(2)
C26 0.057(2) 0.063(2) 0.070(2) -0.0089(19) 0.0135(18) 0.0082(18)
C27 0.042(2) 0.101(3) 0.067(2) -0.015(2) 0.0047(16) 0.007(2)
C28 0.0365(16) 0.0508(17) 0.0475(17) 0.0072(14) -0.0058(13) 0.0009(13)
C29 0.052(2) 0.0462(18) 0.064(2) 0.0150(16) -0.0066(16) -0.0011(15)
C30 0.111(4) 0.049(2) 0.094(3) -0.004(2) -0.008(3) 0.018(2)
C31 0.081(3) 0.086(3) 0.113(4) 0.052(3) 0.004(3) -0.009(2)
C32 0.059(2) 0.054(2) 0.101(3) 0.024(2) -0.029(2) 0.0037(18)
O1 0.124(3) 0.0542(16) 0.095(2) 0.0115(15) 0.037(2) -0.0069(17)
C33 0.127(4) 0.071(3) 0.078(3) 0.005(2) 0.018(3) -0.009(3)
C34 0.152(5) 0.086(3) 0.104(4) 0.027(3) -0.006(4) 0.015(4)
C35 0.121(5) 0.051(2) 0.142(5) -0.001(3) 0.003(4) -0.014(3)
C36 0.122(4) 0.093(4) 0.103(4) -0.020(3) 0.017(3) 0.009(3)
O2 0.0666(19) 0.098(2) 0.081(2) 0.0174(17) 0.0159(15) 0.0206(17)
C37 0.144(5) 0.079(3) 0.074(3) 0.023(2) 0.034(3) 0.027(3)
C38 0.099(5) 0.179(7) 0.120(5) 0.069(5) 0.006(4) 0.038(4)
C39 0.062(3) 0.150(5) 0.070(3) 0.012(3) -0.005(2) 0.038(3)
C40 0.070(3) 0.089(3) 0.057(2) -0.003(2) 0.0005(19) 0.014(2)
O3 0.0751(19) 0.100(2) 0.0524(15) 0.0243(14) 0.0043(13) 0.0093(17)
C41 0.064(3) 0.101(4) 0.096(3) -0.010(3) 0.002(2) 0.018(3)
C42 0.090(4) 0.158(6) 0.211(9) 0.117(6) -0.052(5) -0.042(4)
C43 0.098(4) 0.247(9) 0.069(3) 0.071(5) 0.006(3) 0.056(5)
C44 0.164(6) 0.104(4) 0.060(3) -0.001(3) -0.017(3) 0.020(4)
O4 0.182(5) 0.067(2) 0.145(3) 0.013(2) 0.019(3) -0.036(2)
O5 0.076(2) 0.123(3) 0.0721(19) -0.0232(18) -0.0027(15) 0.0474(19)
C49 0.094(3) 0.087(3) 0.058(2) -0.005(2) -0.005(2) 0.024(3)
C50 0.070(3) 0.109(4) 0.105(4) -0.027(3) -0.019(3) 0.017(3)
C51 0.072(3) 0.074(3) 0.071(3) -0.003(2) 0.010(2) 0.010(2)
C52 0.073(3) 0.098(3) 0.064(2) -0.014(2) -0.003(2) 0.025(2)
O6 0.084(2) 0.097(2) 0.0561(16) 0.0192(14) 0.0029(14) 0.0235(19)
C53 0.173(6) 0.100(4) 0.062(3) -0.007(3) -0.027(3) 0.030(4)
C54 0.146(6) 0.252(9) 0.061(3) 0.070(5) 0.038(4) 0.112(6)
C55 0.108(5) 0.214(9) 0.159(7) 0.107(7) -0.019(5) -0.049(5)
C56 0.059(3) 0.125(5) 0.105(4) 0.009(3) 0.004(3) 0.008(3)

loop_
_atom_type_symbol
_atom_type_description
_atom_type_scat_dispersion_real
_atom_type_scat_dispersion_imag
_atom_type_scat_source
C C 0.0033 0.0016 'International Tables Vol C Tables 4.2.6.8 and 6.1.1.4'
H H 0 0 'International Tables Vol C Tables 4.2.6.8 and 6.1.1.4'
K K 0.2009 0.2494 'International Tables Vol C Tables 4.2.6.8 and 6.1.1.4'
N N 0.0061 0.0033 'International Tables Vol C Tables 4.2.6.8 and 6.1.1.4'
O O 0.0106 0.006 'International Tables Vol C Tables 4.2.6.8 and 6.1.1.4'
Si Si 0.0817 0.0704 'International Tables Vol C Tables 4.2.6.8 and 6.1.1.4'

loop_
_geom_angle_atom_site_label_1
_geom_angle_atom_site_label_2
_geom_angle_atom_site_label_3
_geom_angle
_geom_angle_site_symmetry_1
_geom_angle_site_symmetry_3
_geom_angle_publ_flag
O1 K1 O3 134.74(10) . . ?
O1 K1 O2 79.67(10) . . ?
O3 K1 O2 77.63(9) . . ?
O1 K1 C20 99.73(11) . . ?
O3 K1 C20 77.55(9) . . ?
O2 K1 C20 143.48(9) . . ?
O1 K1 C19 121.69(11) . . ?
O3 K1 C19 72.41(9) . . ?
O2 K1 C19 150.02(9) . . ?
C20 K1 C19 25.68(9) . . ?
O1 K1 C21 77.53(11) . . ?
O3 K1 C21 100.95(9) . . ?
O2 K1 C21 145.53(10) . . ?
C20 K1 C21 24.78(9) . . ?
C19 K1 C21 44.28(9) . . ?
O1 K1 C18 118.41(10) . . ?
O3 K1 C18 91.29(8) . . ?
O2 K1 C18 161.14(9) . . ?
C20 K1 C18 44.27(8) . . ?
C19 K1 C18 24.79(7) . . ?
C21 K1 C18 51.14(8) . . ?
O1 K1 C22 75.66(10) . . ?
O3 K1 C22 120.18(9) . . ?
O2 K1 C22 155.32(9) . . ?
C20 K1 C22 43.42(9) . . ?
C19 K1 C22 50.67(8) . . ?
C21 K1 C22 24.73(8) . . ?
C18 K1 C22 43.19(8) . . ?
O1 K1 C17 94.77(9) . . ?
O3 K1 C17 115.04(8) . . ?
O2 K1 C17 165.31(8) . . ?
C20 K1 C17 50.62(8) . . ?
C19 K1 C17 43.48(7) . . ?
C21 K1 C17 43.10(8) . . ?
C18 K1 C17 24.83(7) . . ?
C22 K1 C17 23.84(7) . . ?
O1 K1 Si1 110.48(8) . . ?
O3 K1 Si1 112.38(7) . . ?
O2 K1 Si1 102.53(8) . . ?
C20 K1 Si1 111.52(7) . . ?
C19 K1 Si1 89.83(6) . . ?
C21 K1 Si1 109.50(6) . . ?
C18 K1 Si1 67.37(5) . . ?
C22 K1 Si1 86.86(6) . . ?
C17 K1 Si1 66.48(5) . . ?
O4 K2 O5 76.97(15) . . ?
O4 K2 O6 121.46(13) . . ?
O5 K2 O6 79.20(10) . . ?
O4 K2 C5 95.77(15) . . ?
O5 K2 C5 145.86(9) . . ?
O6 K2 C5 76.50(10) . . ?
O4 K2 C4 76.15(14) . . ?
O5 K2 C4 147.58(10) . . ?
O6 K2 C4 99.89(10) . . ?
C5 K2 C4 24.96(10) . . ?
O4 K2 C6 119.85(14) . . ?
O5 K2 C6 151.48(10) . . ?
O6 K2 C6 72.35(9) . . ?
C5 K2 C6 25.51(9) . . ?
C4 K2 C6 44.16(10) . . ?
O4 K2 C1 122.41(14) . . ?
O5 K2 C1 160.31(11) . . ?
O6 K2 C1 91.61(8) . . ?
C5 K2 C1 44.01(8) . . ?
C4 K2 C1 50.85(9) . . ?
C6 K2 C1 24.61(8) . . ?
O4 K2 C3 79.31(13) . . ?
O5 K2 C3 155.35(11) . . ?
O6 K2 C3 119.61(9) . . ?
C5 K2 C3 43.65(10) . . ?
C4 K2 C3 24.67(9) . . ?
C6 K2 C3 50.72(9) . . ?
C1 K2 C3 43.20(8) . . ?
O4 K2 C2 101.05(13) . . ?
O5 K2 C2 163.12(8) . . ?
O6 K2 C2 115.04(8) . . ?
C5 K2 C2 50.67(8) . . ?
C4 K2 C2 43.08(8) . . ?
C6 K2 C2 43.33(8) . . ?
C1 K2 C2 24.66(8) . . ?
C3 K2 C2 24.07(8) . . ?
O4 K2 Si2 123.17(11) . . ?
O5 K2 Si2 101.17(7) . . ?
O6 K2 Si2 113.50(8) . . ?
C5 K2 Si2 110.33(7) . . ?
C4 K2 Si2 108.57(7) . . ?
C6 K2 Si2 88.60(6) . . ?
C1 K2 Si2 66.39(5) . . ?
C3 K2 Si2 86.25(6) . . ?
C2 K2 Si2 65.54(5) . . ?
N2 Si1 N1 83.73(11) . . ?
N2 Si1 Si2 99.54(9) . . ?
N1 Si1 Si2 98.86(8) . . ?
N2 Si1 K1 131.43(8) . . ?
N1 Si1 K1 135.66(8) . . ?
Si2 Si1 K1 99.93(3) . . ?
N3 Si2 N4 84.04(11) . . ?
N3 Si2 Si1 100.78(9) . . ?
N4 Si2 Si1 98.70(8) . . ?
N3 Si2 K2 128.72(8) . . ?
N4 Si2 K2 136.32(8) . . ?
Si1 Si2 K2 101.39(3) . . ?
C1 N1 C7 121.6(2) . . ?
C1 N1 Si1 112.28(19) . . ?
C7 N1 Si1 122.1(2) . . ?
C2 N2 C12 121.7(3) . . ?
C2 N2 Si1 112.0(2) . . ?
C12 N2 Si1 124.11(19) . . ?
C17 N3 C23 122.0(2) . . ?
C17 N3 Si2 112.24(19) . . ?
C23 N3 Si2 123.7(2) . . ?
C18 N4 C28 121.0(2) . . ?
C18 N4 Si2 112.38(19) . . ?
C28 N4 Si2 122.2(2) . . ?
N1 C1 C6 129.0(3) . . ?
N1 C1 C2 111.9(3) . . ?
C6 C1 C2 119.1(3) . . ?
N1 C1 K2 117.01(18) . . ?
C6 C1 K2 72.75(18) . . ?
C2 C1 K2 80.45(17) . . ?
N2 C2 C3 129.0(3) . . ?
N2 C2 C1 111.8(3) . . ?
C3 C2 C1 119.2(3) . . ?
N2 C2 K2 119.80(18) . . ?
C3 C2 K2 75.38(18) . . ?
C1 C2 K2 74.90(17) . . ?
C4 C3 C2 119.8(3) . . ?
C4 C3 K2 72.0(2) . . ?
C2 C3 K2 80.55(19) . . ?
C5 C4 C3 121.2(3) . . ?
C5 C4 K2 75.4(2) . . ?
C3 C4 K2 83.3(2) . . ?
C4 C5 C6 120.3(3) . . ?
C4 C5 K2 79.6(2) . . ?
C6 C5 K2 79.78(19) . . ?
C1 C6 C5 120.5(3) . . ?
C1 C6 K2 82.64(18) . . ?
C5 C6 K2 74.71(19) . . ?
N1 C7 C8 115.2(3) . . ?
C10 C8 C11 110.0(4) . . ?
C10 C8 C9 109.9(3) . . ?
C11 C8 C9 108.9(3) . . ?
C10 C8 C7 107.6(3) . . ?
C11 C8 C7 109.7(3) . . ?
C9 C8 C7 110.7(3) . . ?
N2 C12 C13 115.6(2) . . ?
C14 C13 C16 108.3(3) . . ?
C14 C13 C15 110.3(3) . . ?
C16 C13 C15 109.9(3) . . ?
C14 C13 C12 110.7(3) . . ?
C16 C13 C12 109.5(3) . . ?
C15 C13 C12 108.2(3) . . ?
N3 C17 C22 128.8(3) . . ?
N3 C17 C18 111.6(3) . . ?
C22 C17 C18 119.5(3) . . ?
N3 C17 K1 119.33(17) . . ?
C22 C17 K1 76.69(18) . . ?
C18 C17 K1 73.90(16) . . ?
N4 C18 C19 129.1(3) . . ?
N4 C18 C17 112.0(2) . . ?
C19 C18 C17 118.9(3) . . ?
N4 C18 K1 115.29(18) . . ?
C19 C18 K1 72.97(17) . . ?
C17 C18 K1 81.28(16) . . ?
C18 C19 C20 120.5(3) . . ?
C18 C19 K1 82.23(17) . . ?
C20 C19 K1 76.00(18) . . ?
C21 C20 C19 120.8(3) . . ?
C21 C20 K1 80.9(2) . . ?
C19 C20 K1 78.32(18) . . ?
C20 C21 C22 120.0(3) . . ?
C20 C21 K1 74.3(2) . . ?
C22 C21 K1 82.6(2) . . ?
C17 C22 C21 120.3(3) . . ?
C17 C22 K1 79.47(18) . . ?
C21 C22 K1 72.70(19) . . ?
N3 C23 C24 114.3(3) . . ?
C26 C24 C25 109.1(3) . . ?
C26 C24 C27 109.2(3) . . ?
C25 C24 C27 110.5(3) . . ?
C26 C24 C23 109.8(3) . . ?
C25 C24 C23 107.4(3) . . ?
C27 C24 C23 110.7(3) . . ?
N4 C28 C29 116.5(3) . . ?
C30 C29 C32 109.5(4) . . ?
C30 C29 C28 109.8(3) . . ?
C32 C29 C28 110.5(3) . . ?
C30 C29 C31 110.1(4) . . ?
C32 C29 C31 109.5(3) . . ?
C28 C29 C31 107.4(3) . . ?
C36 O1 C33 109.1(4) . . ?
C36 O1 K1 133.3(3) . . ?
C33 O1 K1 117.6(2) . . ?
O1 C33 C34 102.4(4) . . ?
C35 C34 C33 103.3(4) . . ?
C34 C35 C36 102.5(4) . . ?
O1 C36 C35 107.1(4) . . ?
C40 O2 C37 107.3(3) . . ?
C40 O2 K1 122.0(2) . . ?
C37 O2 K1 115.2(3) . . ?
O2 C37 C38 106.1(4) . . ?
C39 C38 C37 107.6(5) . . ?
C38 C39 C40 107.7(4) . . ?
O2 C40 C39 106.4(3) . . ?
C44 O3 C41 109.1(4) . . ?
C44 O3 K1 132.4(3) . . ?
C41 O3 K1 114.0(3) . . ?
O3 C41 C42 106.2(4) . . ?
C43 C42 C41 105.1(5) . . ?
C42 C43 C44 105.6(5) . . ?
O3 C44 C43 107.5(5) . . ?
C48 O4 C45 111.9(7) . . ?
C48 O4 C48A 48.7(9) . . ?
C45 O4 C48A 81.4(10) . . ?
C48 O4 C45A 86.4(7) . . ?
C45 O4 C45A 61.1(7) . . ?
C48A O4 C45A 104.1(10) . . ?
C48 O4 K2 137.0(5) . . ?
C45 O4 K2 111.1(6) . . ?
C48A O4 K2 140.0(9) . . ?
C45A O4 K2 115.3(6) . . ?
O4 C45 C46 100.5(8) . . ?
C47 C46 C45 101.1(8) . . ?
C46 C47 C48 108.6(8) . . ?
O4 C48 C47 104.5(7) . . ?
C52 O5 C49 109.0(3) . . ?
C52 O5 K2 123.8(2) . . ?
C49 O5 K2 127.1(2) . . ?
O5 C49 C50 105.1(4) . . ?
C49 C50 C51 105.1(4) . . ?
C52 C51 C50 103.7(4) . . ?
O5 C52 C51 109.8(4) . . ?
C56 O6 C53 109.3(4) . . ?
C56 O6 K2 110.4(3) . . ?
C53 O6 K2 134.8(3) . . ?
O6 C53 C54 103.7(5) . . ?
C55 C54 C53 104.1(4) . . ?
C54 C55 C56 105.1(7) . . ?
O6 C56 C55 107.2(5) . . ?
O4 C48A C47A 112.8(14) . . ?

loop_
_geom_bond_atom_site_label_1
_geom_bond_atom_site_label_2
_geom_bond_distance
_geom_bond_site_symmetry_2
_geom_bond_publ_flag
K1 O1 2.700(3) . ?
K1 O3 2.763(3) . ?
K1 O2 2.764(3) . ?
K1 C20 3.140(3) . ?
K1 C19 3.169(3) . ?
K1 C21 3.220(4) . ?
K1 C18 3.284(3) . ?
K1 C22 3.344(3) . ?
K1 C17 3.378(3) . ?
K1 Si1 3.4114(10) . ?
K2 O4 2.688(3) . ?
K2 O5 2.744(3) . ?
K2 O6 2.774(3) . ?
K2 C5 3.134(3) . ?
K2 C4 3.186(4) . ?
K2 C6 3.198(3) . ?
K2 C1 3.321(3) . ?
K2 C3 3.327(3) . ?
K2 C2 3.392(3) . ?
K2 Si2 3.3997(10) . ?
Si1 N2 1.841(3) . ?
Si1 N1 1.843(2) . ?
Si1 Si2 2.5061(11) . ?
Si2 N3 1.839(3) . ?
Si2 N4 1.841(2) . ?
N1 C1 1.372(4) . ?
N1 C7 1.453(4) . ?
N2 C2 1.377(4) . ?
N2 C12 1.446(4) . ?
N3 C17 1.384(4) . ?
N3 C23 1.453(4) . ?
N4 C18 1.383(4) . ?
N4 C28 1.450(4) . ?
C1 C6 1.394(4) . ?
C1 C2 1.435(4) . ?
C2 C3 1.403(4) . ?
C3 C4 1.398(5) . ?
C4 C5 1.367(5) . ?
C5 C6 1.399(5) . ?
C7 C8 1.552(5) . ?
C8 C10 1.514(5) . ?
C8 C11 1.524(6) . ?
C8 C9 1.528(5) . ?
C12 C13 1.546(4) . ?
C13 C14 1.517(5) . ?
C13 C16 1.524(5) . ?
C13 C15 1.524(4) . ?
C17 C22 1.389(4) . ?
C17 C18 1.435(4) . ?
C18 C19 1.390(4) . ?
C19 C20 1.402(5) . ?
C20 C21 1.367(5) . ?
C21 C22 1.411(5) . ?
C23 C24 1.554(5) . ?
C24 C26 1.518(5) . ?
C24 C25 1.531(5) . ?
C24 C27 1.533(5) . ?
C28 C29 1.526(4) . ?
C29 C30 1.493(6) . ?
C29 C32 1.522(5) . ?
C29 C31 1.529(5) . ?
O1 C36 1.393(6) . ?
O1 C33 1.421(5) . ?
C33 C34 1.479(7) . ?
C34 C35 1.472(7) . ?
C35 C36 1.500(7) . ?
O2 C40 1.406(5) . ?
O2 C37 1.435(6) . ?
C37 C38 1.489(8) . ?
C38 C39 1.382(7) . ?
C39 C40 1.483(6) . ?
O3 C44 1.399(5) . ?
O3 C41 1.430(6) . ?
C41 C42 1.471(8) . ?
C42 C43 1.442(10) . ?
C43 C44 1.460(9) . ?
O4 C48 1.358(10) . ?
O4 C45 1.375(12) . ?
O4 C48A 1.42(2) . ?
O4 C45A 1.508(15) . ?
C45 C46 1.581(13) . ?
C46 C47 1.371(11) . ?
C47 C48 1.488(12) . ?
O5 C52 1.379(5) . ?
O5 C49 1.423(5) . ?
C49 C50 1.479(7) . ?
C50 C51 1.492(6) . ?
C51 C52 1.474(6) . ?
O6 C56 1.416(6) . ?
O6 C53 1.429(5) . ?
C53 C54 1.524(9) . ?
C54 C55 1.428(11) . ?
C55 C56 1.433(8) . ?
C47A C48A 1.45(2) . ?
